data_7028730
loop_
_publ_author_name
'Machura, Barbara'
'Gryca, Izabela'
'Ma\/lecki, Jan Grzegorz'
'Alonso, Francisco'
'Moglie, Yanina'

_publ_section_title
;
 p-Tolylimido rhenium(v) complexes - synthesis, X-ray studies,
 spectroscopic characterization, DFT calculations and catalytic activity.
;
_journal_issue 6
_journal_name_full 'Dalton transactions (Cambridge, England : 2003)'
_journal_page_first 2596
_journal_page_last 2610
_journal_paper_doi 10.1039/c3dt52528g
_journal_volume 43
_journal_year 2014
_chemical_formula_moiety 'C31 H26 Cl2 N2 O2 P Re'
_chemical_formula_sum 'C31 H26 Cl2 N2 O2 P Re'
_chemical_formula_weight 746.61
_chemical_name_systematic
; 
 ? 
;
_space_group_IT_number 9
_symmetry_cell_setting monoclinic
_symmetry_space_group_name_Hall 'C -2yc'
_symmetry_space_group_name_H-M 'C 1 c 1'
_atom_sites_solution_hydrogens geom
_atom_sites_solution_primary direct
_atom_sites_solution_secondary difmap
_audit_creation_method SHELXL-97
_cell_angle_alpha 90.00
_cell_angle_beta 97.838(4)
_cell_angle_gamma 90.00
_cell_formula_units_Z 4
_cell_length_a 15.5583(7)
_cell_length_b 14.0916(8)
_cell_length_c 13.5172(7)
_cell_measurement_reflns_used 2860
_cell_measurement_temperature 293(2)
_cell_measurement_theta_max 28.9270
_cell_measurement_theta_min 4.3290
_cell_volume 2935.8(3)
_computing_cell_refinement 'CrysAlis RED v. 1.163 (UNIL IC & KUMA 2000)'
_computing_data_collection 'CrysAlis CCD v. 1.163 (UNIL IC & KUMA 2000)'
_computing_data_reduction 'CrysAlis RED v. 1.163 (UNIL IC & KUMA 2000)'
_computing_molecular_graphics
;XP in SHELXTL/PC (Sheldrick, 1990b)
 ORTEP-3 W v. 1.062 (Farrugia 1997)
;
_computing_publication_material
;SHELXL-97 (Sheldrick, 1997) and
 PLATON (Spek, 1990)
;
_computing_structure_refinement 'SHELXL-97 (Sheldrick, 1997)'
_computing_structure_solution 'SHELXS-97 (Sheldrick, 1990)'
_diffrn_ambient_temperature 293(2)
_diffrn_measured_fraction_theta_full 0.997
_diffrn_measured_fraction_theta_max 0.997
_diffrn_measurement_device_type 'Xcalibur, Atlas, Gemini ultra'
_diffrn_radiation_monochromator graphite
_diffrn_radiation_source 'fine-focus sealed tube'
_diffrn_radiation_type MoK\a
_diffrn_radiation_wavelength 0.71073
_diffrn_reflns_av_R_equivalents 0.0277
_diffrn_reflns_av_unetI/netI 0.0446
_diffrn_reflns_limit_h_max 17
_diffrn_reflns_limit_h_min -18
_diffrn_reflns_limit_k_max 14
_diffrn_reflns_limit_k_min -16
_diffrn_reflns_limit_l_max 15
_diffrn_reflns_limit_l_min -16
_diffrn_reflns_number 6955
_diffrn_reflns_theta_full 24.99
_diffrn_reflns_theta_max 24.99
_diffrn_reflns_theta_min 3.46
_exptl_absorpt_coefficient_mu 4.407
_exptl_absorpt_correction_T_max 1.00000
_exptl_absorpt_correction_T_min 0.60811
_exptl_absorpt_correction_type empirical
_exptl_absorpt_process_details 'CrysAlis RED, (2005)'
_exptl_crystal_colour green
_exptl_crystal_density_diffrn 1.689
_exptl_crystal_density_method 'not measured'
_exptl_crystal_description prism
_exptl_crystal_F_000 1464
_exptl_crystal_size_max 0.33751
_exptl_crystal_size_mid 0.16123
_exptl_crystal_size_min 0.09174
_refine_diff_density_max 0.519
_refine_diff_density_min -0.423
_refine_diff_density_rms 0.088
_refine_ls_abs_structure_details 'Flack H D (1983), Acta Cryst. A39, 876-881'
_refine_ls_abs_structure_Flack -0.013(10)
_refine_ls_extinction_method none
_refine_ls_goodness_of_fit_ref 1.164
_refine_ls_hydrogen_treatment constr
_refine_ls_matrix_type full
_refine_ls_number_parameters 353
_refine_ls_number_reflns 4158
_refine_ls_number_restraints 0
_refine_ls_restrained_S_all 1.163
_refine_ls_R_factor_all 0.0332
_refine_ls_R_factor_gt 0.0288
_refine_ls_shift/su_max 0.000
_refine_ls_shift/su_mean 0.000
_refine_ls_structure_factor_coef Fsqd
_refine_ls_weighting_details 'calc w=1/[\s^2^(Fo^2^)+(0.0543P)^2^+0.0000P] where P=(Fo^2^+2Fc^2^)/3'
_refine_ls_weighting_scheme calc
_refine_ls_wR_factor_gt 0.0911
_refine_ls_wR_factor_ref 0.0955
_reflns_number_gt 3849
_reflns_number_total 4158
_reflns_threshold_expression >2sigma(I)
_cod_data_source_file c3dt52528g.txt
_cod_data_source_block ren370a
_cod_original_sg_symbol_H-M Cc
_cod_database_code 7028730

loop_
_symmetry_equiv_pos_as_xyz
'x, y, z'
'x, -y, z+1/2'
'x+1/2, y+1/2, z'
'x+1/2, -y+1/2, z+1/2'

loop_
_atom_site_label
_atom_site_type_symbol
_atom_site_fract_x
_atom_site_fract_y
_atom_site_fract_z
_atom_site_U_iso_or_equiv
_atom_site_adp_type
_atom_site_occupancy
_atom_site_symmetry_multiplicity
_atom_site_calc_flag
_atom_site_refinement_flags
Re1 Re 0.000520(11) 0.32400(2) 0.249610(11) 0.03580(13) Uani 1 1 d .
N1 N -0.0923(5) 0.4087(6) 0.1555(5) 0.0371(18) Uani 1 1 d .
N2 N 0.0797(9) 0.3356(8) 0.1808(12) 0.053(4) Uani 1 1 d .
O1 O -0.1038(7) 0.3257(4) 0.3245(7) 0.033(2) Uani 1 1 d .
O2 O -0.2393(4) 0.3832(5) 0.3259(5) 0.0482(17) Uani 1 1 d .
P1 P 0.09070(17) 0.23135(18) 0.3776(2) 0.0367(6) Uani 1 1 d .
Cl1 Cl -0.0702(2) 0.1904(2) 0.1651(3) 0.0610(8) Uani 1 1 d .
Cl2 Cl 0.03675(18) 0.46616(18) 0.34462(19) 0.0495(6) Uani 1 1 d .
C1 C 0.0691(6) 0.1049(7) 0.3899(8) 0.045(2) Uani 1 1 d .
C2 C 0.0571(7) 0.0670(8) 0.4820(9) 0.062(3) Uani 1 1 d .
H2 H 0.0604 0.1049 0.5387 0.074 Uiso 1 1 calc R
C3 C 0.0398(9) -0.0315(11) 0.4865(14) 0.083(4) Uani 1 1 d .
H3 H 0.0296 -0.0583 0.5467 0.099 Uiso 1 1 calc R
C4 C 0.0378(9) -0.0861(10) 0.4065(16) 0.092(6) Uani 1 1 d .
H4 H 0.0283 -0.1508 0.4125 0.111 Uiso 1 1 calc R
C5 C 0.0495(8) -0.0493(8) 0.3138(14) 0.077(4) Uani 1 1 d .
H5 H 0.0475 -0.0886 0.2583 0.092 Uiso 1 1 calc R
C6 C 0.0640(8) 0.0459(8) 0.3060(10) 0.061(3) Uani 1 1 d .
H6 H 0.0706 0.0718 0.2442 0.074 Uiso 1 1 calc R
C7 C 0.0991(7) 0.2763(7) 0.5052(7) 0.044(2) Uani 1 1 d .
C8 C 0.1726(9) 0.2727(8) 0.5689(8) 0.060(3) Uani 1 1 d .
H8 H 0.2228 0.2515 0.5456 0.072 Uiso 1 1 calc R
C9 C 0.1773(13) 0.2990(10) 0.6680(11) 0.070(5) Uani 1 1 d .
H9 H 0.2297 0.2980 0.7105 0.084 Uiso 1 1 calc R
C10 C 0.1002(12) 0.3270(8) 0.7019(9) 0.066(4) Uani 1 1 d .
H10 H 0.1006 0.3445 0.7683 0.079 Uiso 1 1 calc R
C11 C 0.0245(11) 0.3289(9) 0.6384(10) 0.073(4) Uani 1 1 d .
H11 H -0.0266 0.3468 0.6619 0.087 Uiso 1 1 calc R
C12 C 0.0231(7) 0.3049(8) 0.5407(8) 0.051(3) Uani 1 1 d .
H12 H -0.0288 0.3074 0.4975 0.061 Uiso 1 1 calc R
C13 C 0.2008(7) 0.2348(7) 0.3503(7) 0.044(2) Uani 1 1 d .
C14 C 0.2453(8) 0.3221(8) 0.3443(10) 0.057(3) Uani 1 1 d .
H14 H 0.2174 0.3764 0.3627 0.068 Uiso 1 1 calc R
C15 C 0.3194(12) 0.3338(9) 0.3164(13) 0.082(5) Uani 1 1 d .
H15 H 0.3379 0.3942 0.3009 0.099 Uiso 1 1 calc R
C16 C 0.3749(8) 0.2522(10) 0.3089(11) 0.073(4) Uani 1 1 d .
H16 H 0.4328 0.2577 0.2994 0.088 Uiso 1 1 calc R
C17 C 0.3334(10) 0.1622(10) 0.3171(15) 0.072(5) Uani 1 1 d .
H17 H 0.3639 0.1070 0.3072 0.086 Uiso 1 1 calc R
C18 C 0.2500(8) 0.1550(8) 0.3393(10) 0.052(3) Uani 1 1 d .
H18 H 0.2264 0.0953 0.3470 0.062 Uiso 1 1 calc R
C19 C -0.1764(6) 0.3717(7) 0.2854(6) 0.032(2) Uani 1 1 d .
C20 C -0.1684(7) 0.4190(7) 0.1884(6) 0.040(2) Uani 1 1 d .
C21 C -0.2324(6) 0.4733(7) 0.1360(7) 0.044(2) Uani 1 1 d .
H21 H -0.2854 0.4810 0.1596 0.053 Uiso 1 1 calc R
C22 C -0.2180(8) 0.5160(9) 0.0489(8) 0.059(3) Uani 1 1 d .
H22 H -0.2613 0.5520 0.0122 0.071 Uiso 1 1 calc R
C23 C -0.1405(9) 0.5053(9) 0.0175(9) 0.067(3) Uani 1 1 d .
H23 H -0.1290 0.5357 -0.0403 0.081 Uiso 1 1 calc R
C24 C -0.0784(7) 0.4495(9) 0.0703(7) 0.054(3) Uani 1 1 d .
H24 H -0.0257 0.4401 0.0464 0.065 Uiso 1 1 calc R
C25 C 0.1409(7) 0.3549(8) 0.1123(8) 0.045(2) Uani 1 1 d .
C26 C 0.1739(10) 0.4422(8) 0.1036(9) 0.068(4) Uani 1 1 d .
H26 H 0.1550 0.4927 0.1394 0.082 Uiso 1 1 calc R
C27 C 0.2353(8) 0.4566(8) 0.0424(9) 0.059(3) Uani 1 1 d .
H27 H 0.2626 0.5153 0.0436 0.071 Uiso 1 1 calc R
C28 C 0.2586(7) 0.3873(7) -0.0218(8) 0.050(3) Uani 1 1 d .
C29 C 0.2193(8) 0.2975(9) -0.0136(9) 0.060(3) Uani 1 1 d .
H29 H 0.2295 0.2502 -0.0585 0.072 Uiso 1 1 calc R
C30 C 0.1695(8) 0.2778(8) 0.0539(8) 0.054(3) Uani 1 1 d .
H30 H 0.1527 0.2157 0.0643 0.065 Uiso 1 1 calc R
C31 C 0.3218(11) 0.4056(11) -0.0927(11) 0.086(5) Uani 1 1 d .
H31A H 0.2911 0.4217 -0.1570 0.129 Uiso 1 1 calc R
H31B H 0.3560 0.3496 -0.0985 0.129 Uiso 1 1 calc R
H31C H 0.3591 0.4572 -0.0684 0.129 Uiso 1 1 calc R

loop_
_atom_site_aniso_label
_atom_site_aniso_U_11
_atom_site_aniso_U_22
_atom_site_aniso_U_33
_atom_site_aniso_U_23
_atom_site_aniso_U_13
_atom_site_aniso_U_12
Re1 0.03221(19) 0.04295(19) 0.03349(18) 0.0050(2) 0.00895(12) 0.0050(3)
N1 0.029(4) 0.045(5) 0.038(4) 0.006(3) 0.008(3) 0.000(4)
N2 0.030(7) 0.064(7) 0.061(8) -0.002(5) -0.006(5) 0.015(4)
O1 0.041(6) 0.038(4) 0.024(4) 0.006(2) 0.021(4) 0.003(3)
O2 0.036(4) 0.064(5) 0.046(4) 0.000(3) 0.012(3) 0.011(4)
P1 0.0355(14) 0.0359(13) 0.0397(14) 0.0037(11) 0.0081(11) 0.0052(11)
Cl1 0.057(2) 0.0589(18) 0.066(2) -0.0146(14) 0.0032(15) 0.0061(14)
Cl2 0.0546(16) 0.0415(13) 0.0528(15) 0.0016(11) 0.0094(12) 0.0009(13)
C1 0.030(5) 0.046(6) 0.058(6) 0.015(5) -0.001(4) 0.010(4)
C2 0.044(7) 0.061(7) 0.075(8) 0.028(6) -0.013(6) -0.014(6)
C3 0.058(8) 0.063(8) 0.120(12) 0.043(9) -0.014(8) -0.008(7)
C4 0.067(10) 0.042(8) 0.153(16) 0.023(9) -0.038(10) -0.010(7)
C5 0.037(6) 0.038(6) 0.145(13) -0.010(8) -0.022(7) 0.000(5)
C6 0.055(7) 0.054(7) 0.073(8) -0.003(6) -0.001(6) 0.012(6)
C7 0.066(7) 0.037(5) 0.032(5) 0.011(4) 0.014(5) 0.008(5)
C8 0.087(9) 0.048(6) 0.040(6) -0.002(5) -0.006(6) 0.029(6)
C9 0.114(15) 0.044(7) 0.048(7) 0.005(6) -0.003(8) 0.006(9)
C10 0.108(13) 0.053(7) 0.034(6) 0.001(5) -0.001(7) 0.008(7)
C11 0.088(11) 0.084(10) 0.052(8) 0.016(6) 0.033(7) 0.033(7)
C12 0.042(6) 0.071(7) 0.041(6) 0.013(5) 0.011(5) 0.015(5)
C13 0.053(6) 0.043(6) 0.038(5) -0.002(4) 0.011(5) 0.005(5)
C14 0.041(7) 0.057(7) 0.075(8) -0.012(5) 0.017(6) -0.011(5)
C15 0.104(13) 0.047(7) 0.105(12) -0.016(7) 0.048(10) -0.025(7)
C16 0.026(6) 0.083(9) 0.112(11) -0.030(8) 0.017(6) -0.008(6)
C17 0.031(7) 0.068(9) 0.119(14) -0.030(9) 0.015(8) 0.006(7)
C18 0.043(7) 0.039(6) 0.076(8) -0.001(5) 0.018(6) 0.004(5)
C19 0.023(5) 0.040(5) 0.034(5) -0.005(4) 0.002(4) -0.001(4)
C20 0.051(6) 0.038(5) 0.028(4) -0.008(4) -0.003(4) -0.005(5)
C21 0.031(5) 0.050(6) 0.049(6) 0.000(5) -0.003(4) 0.004(5)
C22 0.055(8) 0.057(7) 0.058(7) 0.015(5) -0.014(6) 0.005(6)
C23 0.076(9) 0.072(8) 0.054(7) 0.033(6) 0.012(6) 0.010(7)
C24 0.034(6) 0.087(9) 0.041(6) 0.023(5) -0.002(4) 0.005(5)
C25 0.050(6) 0.048(6) 0.039(5) -0.005(5) 0.011(5) -0.001(5)
C26 0.107(11) 0.035(6) 0.074(8) 0.000(5) 0.049(8) 0.003(6)
C27 0.055(7) 0.039(6) 0.091(9) -0.003(6) 0.036(6) -0.008(5)
C28 0.051(6) 0.043(6) 0.059(7) 0.002(5) 0.021(5) 0.001(5)
C29 0.052(7) 0.064(7) 0.067(8) -0.018(6) 0.022(6) 0.005(6)
C30 0.057(7) 0.047(6) 0.062(7) -0.011(5) 0.024(6) -0.011(5)
C31 0.109(12) 0.079(10) 0.084(10) -0.011(8) 0.064(9) -0.015(9)

loop_
_atom_type_symbol
_atom_type_description
_atom_type_scat_dispersion_real
_atom_type_scat_dispersion_imag
_atom_type_scat_source
C C 0.0033 0.0016 'International Tables Vol C Tables 4.2.6.8 and 6.1.1.4'
H H 0.0000 0.0000 'International Tables Vol C Tables 4.2.6.8 and 6.1.1.4'
N N 0.0061 0.0033 'International Tables Vol C Tables 4.2.6.8 and 6.1.1.4'
O O 0.0106 0.0060 'International Tables Vol C Tables 4.2.6.8 and 6.1.1.4'
P P 0.1023 0.0942 'International Tables Vol C Tables 4.2.6.8 and 6.1.1.4'
Cl Cl 0.1484 0.1585 'International Tables Vol C Tables 4.2.6.8 and 6.1.1.4'
Re Re -1.0185 7.2310 'International Tables Vol C Tables 4.2.6.8 and 6.1.1.4'

loop_
_geom_angle_atom_site_label_1
_geom_angle_atom_site_label_2
_geom_angle_atom_site_label_3
_geom_angle
N2 Re1 O1 172.2(5)
N2 Re1 N1 96.0(5)
O1 Re1 N1 76.7(3)
N2 Re1 Cl1 98.0(4)
O1 Re1 Cl1 84.3(2)
N1 Re1 Cl1 85.7(2)
N2 Re1 Cl2 94.6(4)
O1 Re1 Cl2 82.5(2)
N1 Re1 Cl2 86.8(2)
Cl1 Re1 Cl2 165.95(10)
N2 Re1 P1 92.9(5)
O1 Re1 P1 94.3(3)
N1 Re1 P1 170.7(2)
Cl1 Re1 P1 95.72(12)
Cl2 Re1 P1 89.83(9)
C20 N1 C24 120.0(8)
C20 N1 Re1 114.8(6)
C24 N1 Re1 125.2(7)
C25 N2 Re1 171.9(10)
C19 O1 Re1 119.8(7)
C13 P1 C1 103.7(5)
C13 P1 C7 103.7(5)
C1 P1 C7 104.0(5)
C13 P1 Re1 108.1(3)
C1 P1 Re1 119.4(3)
C7 P1 Re1 116.3(3)
C2 C1 C6 119.8(11)
C2 C1 P1 120.4(9)
C6 C1 P1 119.8(8)
C1 C2 C3 117.7(13)
C1 C2 H2 121.2
C3 C2 H2 121.2
C4 C3 C2 121.2(14)
C4 C3 H3 119.4
C2 C3 H3 119.4
C3 C4 C5 121.9(13)
C3 C4 H4 119.1
C5 C4 H4 119.1
C6 C5 C4 118.6(14)
C6 C5 H5 120.7
C4 C5 H5 120.7
C5 C6 C1 120.8(13)
C5 C6 H6 119.6
C1 C6 H6 119.6
C8 C7 C12 118.7(10)
C8 C7 P1 122.7(9)
C12 C7 P1 118.1(8)
C7 C8 C9 122.8(14)
C7 C8 H8 118.6
C9 C8 H8 118.6
C8 C9 C10 117.3(15)
C8 C9 H9 121.4
C10 C9 H9 121.4
C11 C10 C9 120.5(13)
C11 C10 H10 119.8
C9 C10 H10 119.8
C10 C11 C12 120.4(14)
C10 C11 H11 119.8
C12 C11 H11 119.8
C11 C12 C7 120.2(11)
C11 C12 H12 119.9
C7 C12 H12 119.9
C18 C13 C14 114.6(11)
C18 C13 P1 123.9(9)
C14 C13 P1 121.4(8)
C15 C14 C13 126.8(12)
C15 C14 H14 116.6
C13 C14 H14 116.6
C14 C15 C16 119.3(12)
C14 C15 H15 120.3
C16 C15 H15 120.3
C17 C16 C15 114.7(12)
C17 C16 H16 122.6
C15 C16 H16 122.6
C18 C17 C16 122.0(12)
C18 C17 H17 119.0
C16 C17 H17 119.0
C17 C18 C13 121.2(12)
C17 C18 H18 119.4
C13 C18 H18 119.4
O2 C19 O1 125.5(9)
O2 C19 C20 120.9(9)
O1 C19 C20 113.2(8)
N1 C20 C21 120.3(9)
N1 C20 C19 115.5(8)
C21 C20 C19 124.1(9)
C22 C21 C20 119.8(10)
C22 C21 H21 120.1
C20 C21 H21 120.1
C23 C22 C21 118.9(10)
C23 C22 H22 120.6
C21 C22 H22 120.6
C22 C23 C24 120.1(11)
C22 C23 H23 119.9
C24 C23 H23 119.9
N1 C24 C23 120.8(11)
N1 C24 H24 119.6
C23 C24 H24 119.6
C26 C25 N2 121.5(10)
C26 C25 C30 119.3(11)
N2 C25 C30 119.1(10)
C25 C26 C27 119.8(11)
C25 C26 H26 120.1
C27 C26 H26 120.1
C26 C27 C28 122.8(10)
C26 C27 H27 118.6
C28 C27 H27 118.6
C27 C28 C29 115.3(11)
C27 C28 C31 122.3(10)
C29 C28 C31 122.4(10)
C30 C29 C28 123.3(11)
C30 C29 H29 118.4
C28 C29 H29 118.4
C29 C30 C25 118.5(11)
C29 C30 H30 120.7
C25 C30 H30 120.7
C28 C31 H31A 109.5
C28 C31 H31B 109.5
H31A C31 H31B 109.5
C28 C31 H31C 109.5
H31A C31 H31C 109.5
H31B C31 H31C 109.5

loop_
_geom_bond_atom_site_label_1
_geom_bond_atom_site_label_2
_geom_bond_distance
Re1 N2 1.650(17)
Re1 O1 2.027(10)
Re1 N1 2.151(7)
Re1 Cl1 2.391(3)
Re1 Cl2 2.405(3)
Re1 P1 2.450(2)
N1 C20 1.328(13)
N1 C24 1.332(12)
N2 C25 1.441(19)
O1 C19 1.345(13)
O2 C19 1.196(11)
P1 C13 1.801(11)
P1 C1 1.825(11)
P1 C7 1.826(10)
C1 C2 1.391(15)
C1 C6 1.400(16)
C2 C3 1.417(17)
C2 H2 0.9300
C3 C4 1.32(2)
C3 H3 0.9300
C4 C5 1.39(2)
C4 H4 0.9300
C5 C6 1.366(16)
C5 H5 0.9300
C6 H6 0.9300
C7 C8 1.336(15)
C7 C12 1.395(15)
C8 C9 1.382(18)
C8 H8 0.9300
C9 C10 1.40(2)
C9 H9 0.9300
C10 C11 1.36(2)
C10 H10 0.9300
C11 C12 1.360(18)
C11 H11 0.9300
C12 H12 0.9300
C13 C18 1.381(15)
C13 C14 1.420(15)
C14 C15 1.27(2)
C14 H14 0.9300
C15 C16 1.45(2)
C15 H15 0.9300
C16 C17 1.434(19)
C16 H16 0.9300
C17 C18 1.37(2)
C17 H17 0.9300
C18 H18 0.9300
C19 C20 1.492(13)
C20 C21 1.374(14)
C21 C22 1.367(15)
C21 H21 0.9300
C22 C23 1.341(17)
C22 H22 0.9300
C23 C24 1.368(16)
C23 H23 0.9300
C24 H24 0.9300
C25 C26 1.345(16)
C25 C30 1.448(16)
C26 C27 1.361(16)
C26 H26 0.9300
C27 C28 1.386(15)
C27 H27 0.9300
C28 C29 1.417(17)
C28 C31 1.486(16)
C29 C30 1.305(17)
C29 H29 0.9300
C30 H30 0.9300
C31 H31A 0.9600
C31 H31B 0.9600
C31 H31C 0.9600

loop_
_geom_hbond_atom_site_label_D
_geom_hbond_atom_site_label_H
_geom_hbond_atom_site_label_A
_geom_hbond_distance_DH
_geom_hbond_distance_HA
_geom_hbond_distance_DA
_geom_hbond_angle_DHA
_geom_hbond_site_symmetry_A
C12 H12 O1 0.93 2.48 3.310(15) 148.5 .
C23 H23 O2 0.93 2.58 3.233(13) 127.3 2_564
C29 H29 O2 0.93 2.53 3.462(14) 177.3 4_554
